data_7215838
loop_
_publ_author_name
'Beeching, Lianna J.'
'Hawes, Chris S.'
'Turner, David R.'
'Batten, Stuart R.'

_publ_section_title
;
 The influence of anion, ligand geometry and stoichiometry on the
 structure and dimensionality of a series of
 AgI-bis(cyanobenzyl)piperazine coordination polymers
;
_journal_issue 28
_journal_name_full CrystEngComm
_journal_page_first 6459
_journal_paper_doi 10.1039/c4ce00816b
_journal_volume 16
_journal_year 2014
_chemical_formula_moiety 'C16 H22 Ag N2 O2, F6 P'
_chemical_formula_sum 'C16 H22 Ag F6 N2 O2 P'
_chemical_formula_weight 527.20
_chemical_name_systematic
;
 ? 
;
_space_group_crystal_system triclinic
_space_group_IT_number 2
_space_group_name_Hall '-P 1'
_space_group_name_H-M_alt 'P -1'
_symmetry_space_group_name_Hall '-P 1'
_symmetry_space_group_name_H-M 'P -1'
_atom_sites_solution_hydrogens geom
_atom_sites_solution_primary direct
_atom_sites_solution_secondary difmap
_audit_creation_date 2013-10-01
_audit_creation_method
;
Olex2 1.2
(compiled 2013.09.17 svn.r2790 for OlexSys, GUI svn.r4601)
;
_cell_angle_alpha 71.597(2)
_cell_angle_beta 77.611(3)
_cell_angle_gamma 86.597(2)
_cell_formula_units_Z 2
_cell_length_a 8.2084(4)
_cell_length_b 10.3939(4)
_cell_length_c 12.6354(6)
_cell_measurement_reflns_used 4060
_cell_measurement_temperature 123(2)
_cell_measurement_theta_max 27.194
_cell_measurement_theta_min 2.541
_cell_volume 999.03(8)
_computing_molecular_graphics
;
O. V. Dolomanov, L. J. Bourhis, R. J. Gildea, J. A. K. Howard and H. Puschmann,
OLEX2: a complete structure solution, refinement and analysis program.
J. Appl. Cryst. (2009). 42, 339-341.
;
_computing_publication_material
;
O. V. Dolomanov, L. J. Bourhis, R. J. Gildea, J. A. K. Howard and H. Puschmann,
OLEX2: a complete structure solution, refinement and analysis program.
J. Appl. Cryst. (2009). 42, 339-341.
;
_computing_structure_refinement
;
SHELX, G.M. Sheldrick, Acta Cryst.
(2008). A64, 112-122
;
_computing_structure_solution
;
SHELX, G.M. Sheldrick, Acta Cryst.
(2008). A64, 112-122
;
_diffrn_ambient_temperature 123(2)
_diffrn_measured_fraction_theta_full 0.998
_diffrn_measured_fraction_theta_max 0.998
_diffrn_measurement_device_type 'Bruker APEX-II CCD'
_diffrn_measurement_method '\f and \w scans'
_diffrn_radiation_monochromator graphite
_diffrn_radiation_type MoK\a
_diffrn_radiation_wavelength 0.71073
_diffrn_reflns_av_R_equivalents 0.0601
_diffrn_reflns_av_unetI/netI 0.0668
_diffrn_reflns_limit_h_max 11
_diffrn_reflns_limit_h_min -11
_diffrn_reflns_limit_k_max 14
_diffrn_reflns_limit_k_min -14
_diffrn_reflns_limit_l_max 17
_diffrn_reflns_limit_l_min -17
_diffrn_reflns_number 24422
_diffrn_reflns_theta_full 30.00
_diffrn_reflns_theta_max 30.00
_diffrn_reflns_theta_min 2.25
_diffrn_source 'fine-focus sealed tube'
_diffrn_standards_number 0
_exptl_absorpt_coefficient_mu 1.157
_exptl_absorpt_correction_T_max 0.7469
_exptl_absorpt_correction_T_min 0.7091
_exptl_absorpt_correction_type multi-scan
_exptl_absorpt_process_details
;
SADABS-2008/1 (Bruker,2008) was used for absorption correction.
wR2(int) was 0.0728 before and 0.0550 after correction.
The Ratio of minimum to maximum transmission is 0.9494.
The \l/2 correction factor is 0.0015.
;
_exptl_crystal_colour colourless
_exptl_crystal_density_diffrn 1.753
_exptl_crystal_density_method 'not measured'
_exptl_crystal_description block
_exptl_crystal_F_000 528
_exptl_crystal_size_max 0.14
_exptl_crystal_size_mid 0.08
_exptl_crystal_size_min 0.08
_refine_diff_density_max 0.670
_refine_diff_density_min -0.632
_refine_diff_density_rms 0.132
_refine_ls_extinction_method none
_refine_ls_goodness_of_fit_ref 1.034
_refine_ls_hydrogen_treatment constr
_refine_ls_matrix_type full
_refine_ls_number_parameters 257
_refine_ls_number_reflns 5805
_refine_ls_number_restraints 0
_refine_ls_restrained_S_all 1.034
_refine_ls_R_factor_all 0.0604
_refine_ls_R_factor_gt 0.0397
_refine_ls_shift/su_max 0.001
_refine_ls_shift/su_mean 0.000
_refine_ls_structure_factor_coef Fsqd
_refine_ls_weighting_details 'calc w=1/[\s^2^(Fo^2^)+(0.0237P)^2^+0.5760P] where P=(Fo^2^+2Fc^2^)/3'
_refine_ls_weighting_scheme calc
_refine_ls_wR_factor_gt 0.0679
_refine_ls_wR_factor_ref 0.0755
_reflns_number_gt 4520
_reflns_number_total 5805
_reflns_threshold_expression >2sigma(I)
_cod_data_source_file c4ce00816b2.cif
_cod_data_source_block 3
_cod_depositor_comments 'Adding full bibliography for 7215836--7215842.cif.'
_cod_database_code 7215838
_olex2_refinement_description
;
1. Fixed Uiso
 At 1.2 times of:
  All C(H) groups, All C(H,H) groups
 At 1.5 times of:
  All C(H,H,H) groups
2.a Secondary CH2 refined with riding coordinates:
 C12(H12A,H12B), C13(H13A,H13B), C10(H10A,H10B)
2.b Aromatic/amide H refined with riding coordinates:
 C9(H9), C7(H7), C5(H5), C6(H6)
2.c Idealised Me refined as rotating group:
 C20(H20A,H20B,H20C), C17(H17A,H17B,H17C), C16(H16A,H16B,H16C), C21(H21A,H21B,
 H21C)
;

loop_
_space_group_symop_id
_space_group_symop_operation_xyz
1 'x, y, z'
2 '-x, -y, -z'

loop_
_atom_site_label
_atom_site_type_symbol
_atom_site_fract_x
_atom_site_fract_y
_atom_site_fract_z
_atom_site_U_iso_or_equiv
_atom_site_adp_type
_atom_site_occupancy
_atom_site_symmetry_multiplicity
_atom_site_calc_flag
_atom_site_refinement_flags
Ag1 Ag 0.89031(3) -0.00587(2) 0.295424(18) 0.01770(7) Uani 1 1 d .
P22 P 1.20359(10) -0.45972(8) 0.25911(7) 0.02238(17) Uani 1 1 d .
N11 N 1.0911(3) -0.0296(2) 0.39695(18) 0.0137(4) Uani 1 1 d .
O14 O 0.7615(2) 0.22002(18) 0.25742(16) 0.0211(4) Uani 1 1 d .
O18 O 0.6386(2) -0.13436(19) 0.41266(16) 0.0214(4) Uani 1 1 d .
C4 C 1.2934(3) 0.0769(3) 0.0174(2) 0.0162(5) Uani 1 1 d .
C12 C 1.1111(3) 0.1004(3) 0.4183(2) 0.0158(5) Uani 1 1 d .
H12A H 1.1381 0.1737 0.3446 0.019 Uiso 1 1 calc R
H12B H 1.2051 0.0932 0.4575 0.019 Uiso 1 1 calc R
C13 C 0.9545(3) 0.1360(2) 0.4905(2) 0.0159(5) Uani 1 1 d .
H13A H 0.9715 0.2235 0.5024 0.019 Uiso 1 1 calc R
H13B H 0.8616 0.1471 0.4497 0.019 Uiso 1 1 calc R
C15 C 0.8129(3) 0.3175(3) 0.1745(2) 0.0173(6) Uani 1 1 d .
C9 C 1.2484(3) -0.0076(3) 0.1293(2) 0.0156(5) Uani 1 1 d .
H9 H 1.1790 -0.0847 0.1468 0.019 Uiso 1 1 calc R
C3 C 1.2298(3) 0.0477(3) -0.0703(2) 0.0184(6) Uani 1 1 d .
F23 F 1.3710(2) -0.38224(19) 0.24948(17) 0.0405(5) Uani 1 1 d .
C19 C 0.6184(3) -0.2561(3) 0.4313(2) 0.0198(6) Uani 1 1 d .
F28 F 1.0370(2) -0.53799(19) 0.27145(19) 0.0445(5) Uani 1 1 d .
C10 C 1.2535(3) -0.0678(3) 0.3357(2) 0.0169(6) Uani 1 1 d .
H10A H 1.2454 -0.1626 0.3361 0.020 Uiso 1 1 calc R
H10B H 1.3411 -0.0640 0.3777 0.020 Uiso 1 1 calc R
C7 C 1.4087(3) 0.1340(3) 0.1863(2) 0.0209(6) Uani 1 1 d .
H7 H 1.4489 0.1542 0.2444 0.025 Uiso 1 1 calc R
F26 F 1.2831(3) -0.59785(19) 0.3220(2) 0.0523(6) Uani 1 1 d .
C8 C 1.3053(3) 0.0214(3) 0.2148(2) 0.0152(5) Uani 1 1 d .
C20 C 0.4693(3) -0.3290(3) 0.5124(3) 0.0233(6) Uani 1 1 d .
H20A H 0.4088 -0.2697 0.5542 0.035 Uiso 1 1 calc R
H20B H 0.5044 -0.4107 0.5664 0.035 Uiso 1 1 calc R
H20C H 0.3962 -0.3546 0.4703 0.035 Uiso 1 1 calc R
C5 C 1.3963(3) 0.1891(3) -0.0107(2) 0.0199(6) Uani 1 1 d .
H5 H 1.4268 0.2459 -0.0874 0.024 Uiso 1 1 calc R
N2 N 1.1759(3) 0.0273(2) -0.1395(2) 0.0245(5) Uani 1 1 d .
C6 C 1.4536(4) 0.2165(3) 0.0750(2) 0.0237(6) Uani 1 1 d .
H6 H 1.5244 0.2927 0.0572 0.028 Uiso 1 1 calc R
F27 F 1.2777(3) -0.4841(2) 0.14063(18) 0.0531(6) Uani 1 1 d .
F25 F 1.1323(3) -0.4335(2) 0.37753(18) 0.0544(6) Uani 1 1 d .
F24 F 1.1224(3) -0.32264(19) 0.1961(2) 0.0549(6) Uani 1 1 d .
C17 C 0.7193(4) 0.4484(3) 0.1535(3) 0.0241(6) Uani 1 1 d .
H17A H 0.6090 0.4341 0.2043 0.036 Uiso 1 1 calc R
H17B H 0.7065 0.4805 0.0740 0.036 Uiso 1 1 calc R
H17C H 0.7813 0.5163 0.1684 0.036 Uiso 1 1 calc R
C16 C 0.9688(4) 0.3118(3) 0.0908(3) 0.0270(7) Uani 1 1 d .
H16A H 1.0191 0.2222 0.1148 0.040 Uiso 1 1 calc R
H16B H 1.0472 0.3815 0.0868 0.040 Uiso 1 1 calc R
H16C H 0.9427 0.3280 0.0155 0.040 Uiso 1 1 calc R
C21 C 0.7395(4) -0.3357(3) 0.3726(3) 0.0350(8) Uani 1 1 d .
H21A H 0.8257 -0.2749 0.3162 0.052 Uiso 1 1 calc R
H21B H 0.6814 -0.3813 0.3341 0.052 Uiso 1 1 calc R
H21C H 0.7915 -0.4037 0.4286 0.052 Uiso 1 1 calc R

loop_
_atom_site_aniso_label
_atom_site_aniso_U_11
_atom_site_aniso_U_22
_atom_site_aniso_U_33
_atom_site_aniso_U_23
_atom_site_aniso_U_13
_atom_site_aniso_U_12
Ag1 0.01896(11) 0.02153(11) 0.01412(11) -0.00531(8) -0.00645(8) -0.00163(8)
P22 0.0222(4) 0.0220(4) 0.0230(4) -0.0067(3) -0.0050(3) -0.0013(3)
N11 0.0157(11) 0.0160(11) 0.0093(11) -0.0037(9) -0.0025(9) -0.0008(9)
O14 0.0222(11) 0.0209(10) 0.0178(11) -0.0037(8) -0.0031(8) 0.0021(8)
O18 0.0191(10) 0.0217(10) 0.0235(11) -0.0071(9) -0.0038(8) -0.0027(8)
C4 0.0138(13) 0.0213(13) 0.0152(14) -0.0084(11) -0.0037(11) 0.0049(11)
C12 0.0201(14) 0.0166(13) 0.0115(13) -0.0043(11) -0.0043(11) -0.0033(11)
C13 0.0224(14) 0.0125(12) 0.0118(13) -0.0016(10) -0.0048(11) -0.0004(10)
C15 0.0172(14) 0.0211(14) 0.0178(14) -0.0090(12) -0.0083(11) 0.0011(11)
C9 0.0164(13) 0.0160(13) 0.0160(14) -0.0071(11) -0.0042(11) 0.0018(10)
C3 0.0183(14) 0.0196(14) 0.0160(14) -0.0041(12) -0.0038(11) 0.0018(11)
F23 0.0291(10) 0.0430(11) 0.0497(13) -0.0184(10) 0.0014(9) -0.0161(9)
C19 0.0182(14) 0.0248(15) 0.0192(15) -0.0071(12) -0.0093(11) 0.0014(11)
F28 0.0324(11) 0.0461(12) 0.0603(14) -0.0162(11) -0.0187(10) -0.0093(9)
C10 0.0164(14) 0.0204(13) 0.0135(14) -0.0046(11) -0.0036(11) 0.0022(11)
C7 0.0171(14) 0.0309(16) 0.0188(15) -0.0123(13) -0.0048(11) -0.0020(12)
F26 0.0528(14) 0.0316(11) 0.0717(16) -0.0010(11) -0.0345(12) 0.0007(10)
C8 0.0143(13) 0.0190(13) 0.0121(13) -0.0058(11) -0.0014(10) 0.0024(10)
C20 0.0200(15) 0.0219(14) 0.0246(16) -0.0034(12) -0.0027(12) -0.0017(12)
C5 0.0213(15) 0.0212(14) 0.0138(14) -0.0024(11) -0.0008(11) -0.0015(11)
N2 0.0277(14) 0.0294(13) 0.0175(13) -0.0074(11) -0.0068(11) -0.0005(11)
C6 0.0204(15) 0.0280(15) 0.0222(16) -0.0076(13) -0.0011(12) -0.0089(12)
F27 0.0511(13) 0.0795(16) 0.0392(13) -0.0376(12) -0.0035(10) 0.0041(12)
F25 0.0375(12) 0.0913(17) 0.0415(13) -0.0372(12) 0.0055(10) -0.0119(11)
F24 0.0587(14) 0.0305(11) 0.0669(16) 0.0001(11) -0.0209(12) 0.0109(10)
C17 0.0216(15) 0.0230(15) 0.0273(17) -0.0075(13) -0.0059(13) 0.0053(12)
C16 0.0256(16) 0.0215(15) 0.0266(17) -0.0026(13) 0.0010(13) 0.0043(12)
C21 0.0315(18) 0.0220(16) 0.041(2) -0.0073(15) 0.0118(15) -0.0033(13)

loop_
_atom_type_symbol
_atom_type_description
_atom_type_scat_dispersion_real
_atom_type_scat_dispersion_imag
_atom_type_scat_source
C C 0.0033 0.0016 'International Tables Vol C Tables 4.2.6.8 and 6.1.1.4'
H H 0.0000 0.0000 'International Tables Vol C Tables 4.2.6.8 and 6.1.1.4'
Ag Ag -0.8971 1.1015 'International Tables Vol C Tables 4.2.6.8 and 6.1.1.4'
F F 0.0171 0.0103 'International Tables Vol C Tables 4.2.6.8 and 6.1.1.4'
N N 0.0061 0.0033 'International Tables Vol C Tables 4.2.6.8 and 6.1.1.4'
O O 0.0106 0.0060 'International Tables Vol C Tables 4.2.6.8 and 6.1.1.4'
P P 0.1023 0.0942 'International Tables Vol C Tables 4.2.6.8 and 6.1.1.4'

loop_
_geom_angle_atom_site_label_1
_geom_angle_atom_site_label_2
_geom_angle_atom_site_label_3
_geom_angle
_geom_angle_site_symmetry_1
_geom_angle_site_symmetry_3
N11 Ag1 O14 112.94(7) . .
N11 Ag1 O18 110.96(7) . .
O18 Ag1 O14 96.55(6) . .
N2 Ag1 N11 145.92(8) 2_755 .
N2 Ag1 O14 89.86(8) 2_755 .
N2 Ag1 O18 90.00(8) 2_755 .
F28 P22 F23 178.81(12) . .
F28 P22 F25 90.26(11) . .
F26 P22 F23 89.25(11) . .
F26 P22 F28 90.06(11) . .
F26 P22 F25 90.54(13) . .
F27 P22 F23 90.14(11) . .
F27 P22 F28 90.82(12) . .
F27 P22 F26 89.59(13) . .
F27 P22 F25 178.91(12) . .
F27 P22 F24 90.28(13) . .
F25 P22 F23 88.78(11) . .
F24 P22 F23 91.40(12) . .
F24 P22 F28 89.29(12) . .
F24 P22 F26 179.34(13) . .
F24 P22 F25 89.60(13) . .
C12 N11 Ag1 108.83(15) . .
C12 N11 C13 107.73(19) . 2_756
C12 N11 C10 109.48(19) . .
C13 N11 Ag1 111.30(15) 2_756 .
C13 N11 C10 107.81(19) 2_756 .
C10 N11 Ag1 111.60(15) . .
C15 O14 Ag1 124.28(17) . .
C19 O18 Ag1 124.45(17) . .
C9 C4 C3 119.0(2) . .
C5 C4 C9 121.3(3) . .
C5 C4 C3 119.7(2) . .
N11 C12 C13 111.3(2) . .
N11 C13 C12 111.6(2) 2_756 .
O14 C15 C17 120.7(2) . .
O14 C15 C16 122.0(2) . .
C16 C15 C17 117.4(2) . .
C8 C9 C4 119.6(2) . .
N2 C3 C4 178.0(3) . .
O18 C19 C20 121.0(3) . .
O18 C19 C21 121.6(3) . .
C21 C19 C20 117.4(2) . .
N11 C10 C8 113.8(2) . .
C6 C7 C8 121.0(3) . .
C9 C8 C10 119.5(2) . .
C9 C8 C7 118.9(2) . .
C7 C8 C10 121.5(2) . .
C6 C5 C4 118.7(3) . .
C3 N2 Ag1 170.1(2) . 2_755
C7 C6 C5 120.4(3) . .

loop_
_geom_bond_atom_site_label_1
_geom_bond_atom_site_label_2
_geom_bond_distance
_geom_bond_site_symmetry_2
Ag1 N11 2.254(2) .
Ag1 O14 2.4642(18) .
Ag1 O18 2.4521(18) .
Ag1 N2 2.231(2) 2_755
P22 F23 1.5967(19) .
P22 F28 1.5864(19) .
P22 F26 1.585(2) .
P22 F27 1.583(2) .
P22 F25 1.587(2) .
P22 F24 1.583(2) .
N11 C12 1.483(3) .
N11 C13 1.488(3) 2_756
N11 C10 1.490(3) .
O14 C15 1.222(3) .
O18 C19 1.226(3) .
C4 C9 1.392(4) .
C4 C3 1.439(4) .
C4 C5 1.388(4) .
C12 C13 1.508(4) .
C13 N11 1.488(3) 2_756
C15 C17 1.499(4) .
C15 C16 1.487(4) .
C9 C8 1.384(4) .
C3 N2 1.139(4) .
C19 C20 1.485(4) .
C19 C21 1.482(4) .
C10 C8 1.500(4) .
C7 C8 1.393(4) .
C7 C6 1.379(4) .
C5 C6 1.379(4) .
N2 Ag1 2.231(2) 2_755
